data_4100672
_journal_name_full 'Journal of the American Chemical Society'
_journal_paper_doi 10.1021/ja044077p
_journal_year 2005
_chemical_formula_sum 'C56 H44 Fe N6'
_chemical_formula_weight 856.82
_chemical_name_common '[Fe(TPP)(1,2-DiMeHIm)]'
_space_group_IT_number 14
_symmetry_cell_setting monoclinic
_symmetry_space_group_name_Hall '-P 2yn'
_symmetry_space_group_name_H-M 'P 1 21/n 1'
_cell_angle_alpha 90.00
_cell_angle_beta 98.4680(10)
_cell_angle_gamma 90.00
_cell_formula_units_Z 4
_cell_length_a 13.0504(8)
_cell_length_b 9.4303(6)
_cell_length_c 35.931(2)
_cell_measurement_temperature 100(2)
_cell_volume 4373.8(5)
_diffrn_ambient_temperature 100(2)
_exptl_crystal_density_diffrn 1.301
_refine_ls_R_factor_obs 0.0396
_refine_ls_wR_factor_obs 0.1077
_cod_original_sg_symbol_H-M 'P 21/n'
_cod_database_code 4100672

loop_
_symmetry_equiv_pos_as_xyz
'x, y, z'
'-x+1/2, y+1/2, -z+1/2'
'-x, -y, -z'
'x-1/2, -y-1/2, z-1/2'

loop_
_atom_site_aniso_label
_atom_site_aniso_U_11
_atom_site_aniso_U_22
_atom_site_aniso_U_33
_atom_site_aniso_U_23
_atom_site_aniso_U_13
_atom_site_aniso_U_12
Fe1 0.01801(10) 0.01617(10) 0.01461(10) 0.00031(6) 0.00439(7) 0.00146(6)
N1 0.0198(5) 0.0208(5) 0.0158(5) 0.0000(4) 0.0041(4) 0.0026(4)
N2 0.0187(5) 0.0179(5) 0.0172(5) 0.0005(4) 0.0039(4) 0.0005(4)
N3 0.0197(5) 0.0203(5) 0.0168(5) -0.0007(4) 0.0045(4) -0.0006(4)
N4 0.0177(5) 0.0170(5) 0.0170(5) 0.0005(4) 0.0033(4) 0.0018(4)
N5A 0.0274(10) 0.0216(8) 0.0166(8) 0.0007(6) 0.0057(7) 0.0016(8)
N6A 0.043(2) 0.011(2) 0.022(2) -0.0034(12) 0.014(2) -0.0045(14)
C1A 0.0331(12) 0.0201(9) 0.0179(9) 0.0011(7) 0.0102(9) 0.0038(8)
C2A 0.0424(13) 0.0279(11) 0.0227(10) -0.0021(8) 0.0079(9) -0.0093(9)
C3A 0.034(2) 0.0303(12) 0.0196(12) 0.0036(8) 0.0040(11) -0.0022(9)
C4A 0.0304(14) 0.0342(13) 0.0230(12) 0.0035(8) 0.0049(10) 0.0052(9)
C5A 0.061(2) 0.0184(10) 0.0427(14) 0.0071(9) 0.0282(14) 0.0071(11)
N5B 0.0274(10) 0.0216(8) 0.0166(8) 0.0007(6) 0.0057(7) 0.0016(8)
N6B 0.043(2) 0.011(2) 0.022(2) -0.0034(12) 0.014(2) -0.0045(14)
C1B 0.024(2) 0.012(2) 0.015(2) 0.0004(15) 0.010(2) 0.000(2)
C2B 0.026(2) 0.022(2) 0.023(2) 0.006(2) 0.007(2) 0.004(2)
C3B 0.034(2) 0.0303(12) 0.0196(12) 0.0036(8) 0.0040(11) -0.0022(9)
C4B 0.0304(14) 0.0342(13) 0.0230(12) 0.0035(8) 0.0049(10) 0.0052(9)
C5B 0.031(3) 0.018(2) 0.045(3) 0.006(2) 0.008(3) 0.001(2)
CM1 0.0202(6) 0.0182(6) 0.0203(6) 0.0001(5) 0.0069(5) 0.0008(5)
CM2 0.0203(6) 0.0180(6) 0.0169(6) 0.0008(5) 0.0019(5) -0.0012(5)
CM3 0.0201(6) 0.0177(6) 0.0181(6) 0.0006(5) 0.0063(5) 0.0009(5)
CM4 0.0200(6) 0.0174(6) 0.0171(6) -0.0006(5) 0.0024(5) 0.0019(5)
C(A1 0.0189(6) 0.0204(6) 0.0187(6) -0.0001(5) 0.0029(5) 0.0021(5)
C(A2 0.0189(6) 0.0194(6) 0.0199(6) -0.0003(5) 0.0045(5) 0.0024(5)
C(A3 0.0213(6) 0.0176(6) 0.0180(6) -0.0004(5) 0.0063(5) 0.0000(5)
C(A4 0.0219(6) 0.0180(6) 0.0164(6) -0.0003(5) 0.0038(5) -0.0015(5)
C(A5 0.0190(6) 0.0202(6) 0.0189(6) 0.0003(5) 0.0032(5) -0.0007(5)
C(A6 0.0191(6) 0.0203(6) 0.0196(6) -0.0002(5) 0.0043(5) -0.0001(5)
C(A7 0.0204(6) 0.0158(6) 0.0171(6) 0.0009(4) 0.0053(5) 0.0011(5)
C(A8 0.0210(6) 0.0166(6) 0.0160(6) 0.0001(4) 0.0029(5) 0.0016(5)
CB1 0.0200(6) 0.0303(7) 0.0211(6) -0.0037(5) 0.0027(5) 0.0016(5)
CB2 0.0188(6) 0.0305(7) 0.0224(7) -0.0034(5) 0.0052(5) 0.0018(5)
CB3 0.0235(7) 0.0250(7) 0.0184(6) -0.0028(5) 0.0067(5) -0.0013(5)
CB4 0.0237(7) 0.0255(7) 0.0163(6) -0.0025(5) 0.0041(5) -0.0017(5)
CB5 0.0194(6) 0.0306(7) 0.0204(6) -0.0021(5) 0.0022(5) 0.0000(5)
CB6 0.0186(6) 0.0318(7) 0.0219(7) -0.0028(6) 0.0045(5) 0.0001(5)
CB7 0.0223(6) 0.0224(6) 0.0170(6) -0.0013(5) 0.0060(5) 0.0008(5)
CB8 0.0221(6) 0.0234(6) 0.0162(6) -0.0011(5) 0.0040(5) 0.0008(5)
C11 0.0191(6) 0.0256(7) 0.0196(6) -0.0055(5) 0.0053(5) -0.0031(5)
C12 0.0240(7) 0.0313(8) 0.0238(7) -0.0045(6) 0.0063(5) 0.0023(6)
C13 0.0227(7) 0.0410(9) 0.0345(8) -0.0116(7) 0.0065(6) 0.0045(6)
C14 0.0230(7) 0.0500(10) 0.0330(8) -0.0180(7) 0.0123(6) -0.0088(7)
C15 0.0320(8) 0.0440(10) 0.0271(8) -0.0064(7) 0.0142(6) -0.0142(7)
C16 0.0278(7) 0.0309(7) 0.0250(7) -0.0020(6) 0.0086(6) -0.0047(6)
C21 0.0180(6) 0.0210(6) 0.0163(6) -0.0004(5) 0.0036(5) -0.0014(5)
C22 0.0206(6) 0.0208(6) 0.0208(6) -0.0001(5) 0.0046(5) 0.0015(5)
C23 0.0220(6) 0.0234(7) 0.0209(6) -0.0044(5) 0.0060(5) -0.0019(5)
C24 0.0214(6) 0.0315(7) 0.0165(6) -0.0025(5) 0.0023(5) -0.0017(5)
C25 0.0278(7) 0.0253(7) 0.0203(6) 0.0032(5) 0.0006(5) 0.0025(6)
C26 0.0267(7) 0.0193(6) 0.0207(6) 0.0000(5) 0.0024(5) -0.0002(5)
C31 0.0172(6) 0.0249(6) 0.0167(6) -0.0021(5) 0.0033(5) 0.0003(5)
C32 0.0243(7) 0.0285(7) 0.0277(7) 0.0046(6) 0.0094(6) 0.0037(6)
C33 0.0260(7) 0.0404(9) 0.0265(7) 0.0075(6) 0.0117(6) 0.0018(6)
C34 0.0202(6) 0.0431(9) 0.0212(7) -0.0040(6) 0.0064(5) 0.0042(6)
C35 0.0209(6) 0.0302(7) 0.0236(7) -0.0049(6) 0.0017(5) 0.0057(6)
C36 0.0208(6) 0.0256(7) 0.0198(6) -0.0001(5) 0.0028(5) 0.0010(5)
C41 0.0180(6) 0.0229(6) 0.0162(6) -0.0008(5) 0.0040(5) -0.0003(5)
C42 0.0233(7) 0.0219(6) 0.0195(6) -0.0013(5) 0.0031(5) 0.0008(5)
C43 0.0230(7) 0.0298(7) 0.0204(6) 0.0037(5) 0.0014(5) 0.0013(6)
C44 0.0222(6) 0.0364(8) 0.0158(6) -0.0008(5) 0.0030(5) -0.0067(6)
C45 0.0254(7) 0.0276(7) 0.0215(6) -0.0065(5) 0.0087(5) -0.0061(6)
C46 0.0220(6) 0.0224(6) 0.0221(6) -0.0017(5) 0.0059(5) 0.0006(5)
C47 0.0519(12) 0.0431(11) 0.0574(13) 0.0111(10) -0.0141(10) 0.0054(9)
C48 0.0555(12) 0.0560(12) 0.0359(10) 0.0121(9) -0.0022(9) 0.0037(10)
C49 0.0528(12) 0.0481(11) 0.0396(10) 0.0026(8) -0.0088(9) 0.0037(9)
C50 0.0350(10) 0.0547(12) 0.0556(12) 0.0017(10) -0.0042(9) 0.0063(9)
C51 0.0407(11) 0.0662(15) 0.0626(14) -0.0099(12) 0.0045(10) 0.0167(11)
C52 0.0540(13) 0.0468(12) 0.0602(14) -0.0065(10) -0.0058(10) 0.0120(10)
C53 0.062(2) 0.062(2) 0.100(2) 0.018(2) -0.020(2) -0.0112(13)

loop_
_atom_site_label
_atom_site_type_symbol
_atom_site_fract_x
_atom_site_fract_y
_atom_site_fract_z
_atom_site_U_iso_or_equiv
_atom_site_thermal_displace_type
_atom_site_occupancy
_atom_site_calc_flag
_atom_site_refinement_flags
_atom_site_disorder_group
Fe1 Fe 0.122971(14) 0.29512(2) 0.113263(5) 0.01606(6) Uani 1 d . .
N1 N 0.28381(9) 0.31171(12) 0.12565(3) 0.0187(2) Uani 1 d . .
N2 N 0.13941(9) 0.28265(12) 0.05690(3) 0.0178(2) Uani 1 d . .
N3 N -0.03105(9) 0.35414(12) 0.09698(3) 0.0187(2) Uani 1 d . .
N4 N 0.11355(9) 0.37924(12) 0.16599(3) 0.0172(2) Uani 1 d . .
N5A N 0.07842(15) 0.0773(2) 0.12002(5) 0.0216(4) Uani 0.710(2) d P 1
N6A N 0.0845(7) -0.1576(7) 0.1307(2) 0.0245(8) Uani 0.710(2) d P 1
C1A C 0.1332(2) -0.0284(2) 0.13708(6) 0.0231(4) Uani 0.710(2) d P 1
C2A C -0.0108(2) -0.1249(2) 0.10839(6) 0.0307(5) Uani 0.710(2) d P 1
H2A H -0.0641(2) -0.1905(2) 0.09956(6) 0.037 Uiso 0.710(2) calc PR 1
C3A C -0.0128(2) 0.0148(3) 0.10185(8) 0.0279(6) Uani 0.710(2) d P 1
H3A H -0.0679(2) 0.0642(3) 0.08709(8) 0.033 Uiso 0.710(2) calc PR 1
C4A C 0.2350(2) -0.0121(3) 0.16042(7) 0.0291(6) Uani 0.710(2) d P 1
H4A1 H 0.2892(2) -0.0098(20) 0.14422(8) 0.044 Uiso 0.710(2) calc PR 1
H4A2 H 0.2473(7) -0.0921(11) 0.1779(4) 0.044 Uiso 0.710(2) calc PR 1
H4A3 H 0.2364(5) 0.0766(10) 0.1747(4) 0.044 Uiso 0.710(2) calc PR 1
C5A C 0.1162(3) -0.2933(2) 0.14436(8) 0.0386(7) Uani 0.710(2) d P 1
H5A1 H 0.0706(11) -0.3654(3) 0.1311(4) 0.058 Uiso 0.710(2) calc PR 1
H5A2 H 0.1125(16) -0.2983(8) 0.17138(15) 0.058 Uiso 0.710(2) calc PR 1
H5A3 H 0.1877(6) -0.3105(9) 0.1401(6) 0.058 Uiso 0.710(2) calc PR 1
N5B N 0.1307(4) 0.0784(5) 0.13053(12) 0.0216(4) Uani 0.29 d P 2
N6B N 0.0971(19) -0.1373(20) 0.1349(6) 0.0245(8) Uani 0.29 d P 2
C1B C 0.0625(4) -0.0256(5) 0.11985(12) 0.0164(10) Uani 0.290(2) d P 2
C2B C 0.1944(4) -0.1259(5) 0.15571(14) 0.0233(10) Uani 0.290(2) d P 2
H2B H 0.2380(4) -0.1962(5) 0.16871(14) 0.028 Uiso 0.290(2) calc PR 2
C3B C 0.2094(6) 0.0145(8) 0.1521(2) 0.0279(6) Uani 0.29 d P 2
H3B H 0.2696(6) 0.0630(8) 0.1637(2) 0.033 Uiso 0.290(2) calc PR 2
C4B C -0.0374(7) -0.0070(10) 0.0950(2) 0.0291(6) Uani 0.29 d P 2
H4B1 H -0.0258(8) -0.0094(50) 0.0686(2) 0.044 Uiso 0.290(2) calc PR 2
H4B2 H -0.0679(18) 0.0844(24) 0.1003(9) 0.044 Uiso 0.290(2) calc PR 2
H4B3 H -0.0847(14) -0.0837(29) 0.0995(9) 0.044 Uiso 0.290(2) calc PR 2
C5B C 0.0512(5) -0.2904(6) 0.1269(2) 0.0311(12) Uani 0.290(2) d P 2
H5B1 H 0.0969(20) -0.3601(7) 0.1411(11) 0.047 Uiso 0.290(2) calc PR 2
H5B2 H 0.0458(34) -0.3110(20) 0.0999(3) 0.047 Uiso 0.290(2) calc PR 2
H5B3 H -0.0178(16) -0.2955(16) 0.1345(12) 0.047 Uiso 0.290(2) calc PR 2
CM1 C 0.32991(11) 0.25910(14) 0.06275(4) 0.0192(2) Uani 1 d . .
CM2 C -0.04616(11) 0.29750(14) 0.02934(4) 0.0185(3) Uani 1 d . .
CM3 C -0.07683(10) 0.40839(14) 0.15964(4) 0.0183(2) Uani 1 d . .
CM4 C 0.29961(10) 0.38139(14) 0.19264(4) 0.0182(2) Uani 1 d . .
C(A1 C 0.34059(10) 0.34708(15) 0.15978(4) 0.0193(3) Uani 1 d . .
C(A2 C 0.35409(11) 0.29050(14) 0.10119(4) 0.0193(3) Uani 1 d . .
C(A3 C 0.22927(10) 0.25665(14) 0.04224(4) 0.0186(2) Uani 1 d . .
C(A4 C 0.05929(11) 0.27374(14) 0.02738(4) 0.0187(2) Uani 1 d . .
C(A5 C -0.08742(10) 0.33796(15) 0.06170(4) 0.0193(3) Uani 1 d . .
C(A6 C -0.10129(10) 0.38648(14) 0.12068(4) 0.0195(3) Uani 1 d . .
C(A7 C 0.02356(10) 0.40651(14) 0.18026(4) 0.0175(2) Uani 1 d . .
C(A8 C 0.19355(10) 0.39531(14) 0.19526(4) 0.0178(2) Uani 1 d . .
CB1 C 0.44984(11) 0.3477(2) 0.15665(4) 0.0238(3) Uani 1 d . .
HB1 H 0.50526(11) 0.3683(2) 0.17614(4) 0.029 Uiso 1 calc R .
CB2 C 0.45802(11) 0.3131(2) 0.12059(4) 0.0237(3) Uani 1 d . .
HB2 H 0.52037(11) 0.3052(2) 0.11004(4) 0.028 Uiso 1 calc R .
CB3 C 0.20432(11) 0.2284(2) 0.00237(4) 0.0219(3) Uani 1 d . .
HB3 H 0.25203(11) 0.2057(2) -0.01430(4) 0.026 Uiso 1 calc R .
CB4 C 0.10025(11) 0.2405(2) -0.00676(4) 0.0217(3) Uani 1 d . .
HB4 H 0.06145(11) 0.2292(2) -0.03111(4) 0.026 Uiso 1 calc R .
CB5 C -0.19638(11) 0.3607(2) 0.06344(4) 0.0235(3) Uani 1 d . .
HB5 H -0.25143(11) 0.3558(2) 0.04299(4) 0.028 Uiso 1 calc R .
CB6 C -0.20491(11) 0.3904(2) 0.09975(4) 0.0239(3) Uani 1 d . .
HB6 H -0.26708(11) 0.4100(2) 0.10960(4) 0.029 Uiso 1 calc R .
CB7 C 0.04744(11) 0.43949(15) 0.21978(4) 0.0203(3) Uani 1 d . .
HB7 H -0.00091(11) 0.46239(15) 0.23620(4) 0.024 Uiso 1 calc R .
CB8 C 0.15205(11) 0.43168(15) 0.22913(4) 0.0205(3) Uani 1 d . .
HB8 H 0.19057(11) 0.44720(15) 0.25335(4) 0.025 Uiso 1 calc R .
C11 C 0.41896(11) 0.2305(2) 0.04201(4) 0.0212(3) Uani 1 d . .
C12 C 0.48571(11) 0.1175(2) 0.05267(4) 0.0261(3) Uani 1 d . .
H12 H 0.47308(11) 0.0571(2) 0.07265(4) 0.031 Uiso 1 calc R .
C13 C 0.57061(12) 0.0925(2) 0.03433(5) 0.0325(3) Uani 1 d . .
H13 H 0.61564(12) 0.0152(2) 0.04185(5) 0.039 Uiso 1 calc R .
C14 C 0.58974(12) 0.1796(2) 0.00519(5) 0.0345(4) Uani 1 d . .
H14 H 0.64798(12) 0.1626(2) -0.00723(5) 0.041 Uiso 1 calc R .
C15 C 0.52392(13) 0.2913(2) -0.00577(5) 0.0334(4) Uani 1 d . .
H15 H 0.53670(13) 0.3507(2) -0.02594(5) 0.040 Uiso 1 calc R .
C16 C 0.43887(12) 0.3175(2) 0.01250(4) 0.0274(3) Uani 1 d . .
H16 H 0.39420(12) 0.3950(2) 0.00483(4) 0.033 Uiso 1 calc R .
C21 C -0.12061(10) 0.27358(14) -0.00601(4) 0.0183(2) Uani 1 d . .
C22 C -0.13448(11) 0.13693(15) -0.02108(4) 0.0206(3) Uani 1 d . .
H22 H -0.09636(11) 0.06001(15) -0.00885(4) 0.025 Uiso 1 calc R .
C23 C -0.20345(11) 0.1126(2) -0.05377(4) 0.0218(3) Uani 1 d . .
H23 H -0.21208(11) 0.0195(2) -0.06381(4) 0.026 Uiso 1 calc R .
C24 C -0.25974(11) 0.2243(2) -0.07175(4) 0.0232(3) Uani 1 d . .
H24 H -0.30743(11) 0.2075(2) -0.09395(4) 0.028 Uiso 1 calc R .
C25 C -0.24617(12) 0.3609(2) -0.05719(4) 0.0248(3) Uani 1 d . .
H25 H -0.28413(12) 0.4376(2) -0.06958(4) 0.030 Uiso 1 calc R .
C26 C -0.17685(11) 0.38500(15) -0.02442(4) 0.0224(3) Uani 1 d . .
H26 H -0.16791(11) 0.47837(15) -0.01455(4) 0.027 Uiso 1 calc R .
C31 C -0.16350(10) 0.44135(15) 0.18119(4) 0.0195(3) Uani 1 d . .
C32 C -0.19166(12) 0.3455(2) 0.20746(4) 0.0263(3) Uani 1 d . .
H32 H -0.15671(12) 0.2571(2) 0.21128(4) 0.032 Uiso 1 calc R .
C33 C -0.27063(12) 0.3785(2) 0.22811(4) 0.0302(3) Uani 1 d . .
H33 H -0.28956(12) 0.3125(2) 0.24587(4) 0.036 Uiso 1 calc R .
C34 C -0.32168(11) 0.5070(2) 0.22288(4) 0.0279(3) Uani 1 d . .
H34 H -0.37546(11) 0.5293(2) 0.23708(4) 0.033 Uiso 1 calc R .
C35 C -0.29445(11) 0.6031(2) 0.19698(4) 0.0251(3) Uani 1 d . .
H35 H -0.32934(11) 0.6916(2) 0.19343(4) 0.030 Uiso 1 calc R .
C36 C -0.21586(11) 0.5701(2) 0.17611(4) 0.0221(3) Uani 1 d . .
H36 H -0.19776(11) 0.6362(2) 0.15821(4) 0.026 Uiso 1 calc R .
C41 C 0.37457(10) 0.40548(15) 0.22782(4) 0.0189(3) Uani 1 d . .
C42 C 0.43686(11) 0.29431(15) 0.24358(4) 0.0215(3) Uani 1 d . .
H42 H 0.43230(11) 0.20422(15) 0.23162(4) 0.026 Uiso 1 calc R .
C43 C 0.50578(11) 0.3139(2) 0.27671(4) 0.0246(3) Uani 1 d . .
H43 H 0.54817(11) 0.2376(2) 0.28712(4) 0.029 Uiso 1 calc R .
C44 C 0.51236(11) 0.4450(2) 0.29446(4) 0.0248(3) Uani 1 d . .
H44 H 0.55894(11) 0.4583(2) 0.31712(4) 0.030 Uiso 1 calc R .
C45 C 0.45078(11) 0.5564(2) 0.27906(4) 0.0243(3) Uani 1 d . .
H45 H 0.45512(11) 0.6461(2) 0.29123(4) 0.029 Uiso 1 calc R .
C46 C 0.38266(11) 0.5370(2) 0.24581(4) 0.0219(3) Uani 1 d . .
H46 H 0.34128(11) 0.6140(2) 0.23527(4) 0.026 Uiso 1 calc R .
C47 C 0.6129(2) 0.9370(2) 0.14440(7) 0.0530(5) Uani 1 d . .
C48 C 0.5941(2) 0.8235(3) 0.11943(6) 0.0500(5) Uani 1 d . .
H48 H 0.6318(2) 0.8170(3) 0.09879(6) 0.060 Uiso 1 calc R .
C49 C 0.5220(2) 0.7205(2) 0.12411(6) 0.0484(5) Uani 1 d . .
H49 H 0.5099(2) 0.6441(2) 0.10679(6) 0.058 Uiso 1 calc R .
C50 C 0.4672(2) 0.7295(3) 0.15426(7) 0.0495(5) Uani 1 d . .
H50 H 0.4176(2) 0.6589(3) 0.15778(7) 0.059 Uiso 1 calc R .
C51 C 0.4850(2) 0.8414(3) 0.17921(7) 0.0568(6) Uani 1 d . .
H51 H 0.4480(2) 0.8466(3) 0.20005(7) 0.068 Uiso 1 calc R .
C52 C 0.5553(2) 0.9450(3) 0.17426(7) 0.0551(6) Uani 1 d . .
H52 H 0.5651(2) 1.0228(3) 0.19121(7) 0.066 Uiso 1 calc R .
C53 C 0.6917(2) 1.0472(3) 0.13974(10) 0.0778(9) Uani 1 d . .
H53A H 0.7034(14) 1.1069(16) 0.1623(3) 0.117 Uiso 1 calc R .
H53B H 0.6668(8) 1.1061(16) 0.1178(4) 0.117 Uiso 1 calc R .
H53C H 0.7568(6) 1.0012(3) 0.1361(7) 0.117 Uiso 1 calc R .

loop_
_geom_bond_atom_site_label_1
_geom_bond_atom_site_label_2
_geom_bond_distance
_geom_bond_site_symmetry_2
_geom_bond_publ_flag
Fe1 N2 2.0712(11) . ?
Fe1 N4 2.0741(11) . ?
Fe1 N3 2.0847(12) . ?
Fe1 N1 2.0864(12) . ?
Fe1 N5B 2.134(5) . ?
Fe1 N5A 2.158(2) . ?
N1 C(A2 1.375(2) . ?
N1 C(A1 1.377(2) . ?
N2 C(A3 1.376(2) . ?
N2 C(A4 1.378(2) . ?
N3 C(A6 1.374(2) . ?
N3 C(A5 1.377(2) . ?
N4 C(A7 1.373(2) . ?
N4 C(A8 1.377(2) . ?
N5A C1A 1.324(3) . ?
N5A C3A 1.401(3) . ?
N6A C1A 1.378(5) . ?
N6A C5A 1.411(9) . ?
N6A C2A 1.411(9) . ?
C1A C4A 1.471(3) . ?
C2A C3A 1.338(4) . ?
N5B C3B 1.336(9) . ?
N5B C1B 1.342(7) . ?
N6B C1B 1.24(2) . ?
N6B C2B 1.38(2) . ?
N6B C5B 1.57(2) . ?
C1B C4B 1.478(9) . ?
C2B C3B 1.347(9) . ?
CM1 C(A2 1.402(2) . ?
CM1 C(A3 1.408(2) . ?
CM1 C11 1.495(2) . ?
CM2 C(A5 1.404(2) . ?
CM2 C(A4 1.406(2) . ?
CM2 C21 1.498(2) . ?
CM3 C(A6 1.405(2) . ?
CM3 C(A7 1.407(2) . ?
CM3 C31 1.494(2) . ?
CM4 C(A1 1.404(2) . ?
CM4 C(A8 1.407(2) . ?
CM4 C41 1.497(2) . ?
C(A1 CB1 1.447(2) . ?
C(A2 CB2 1.447(2) . ?
C(A3 CB3 1.446(2) . ?
C(A4 CB4 1.443(2) . ?
C(A5 CB5 1.449(2) . ?
C(A6 CB6 1.448(2) . ?
C(A7 CB7 1.442(2) . ?
C(A8 CB8 1.444(2) . ?
CB1 CB2 1.355(2) . ?
CB3 CB4 1.354(2) . ?
CB5 CB6 1.355(2) . ?
CB7 CB8 1.359(2) . ?
C11 C12 1.394(2) . ?
C11 C16 1.395(2) . ?
C12 C13 1.390(2) . ?
C13 C14 1.382(3) . ?
C14 C15 1.379(3) . ?
C15 C16 1.392(2) . ?
C21 C26 1.392(2) . ?
C21 C22 1.399(2) . ?
C22 C23 1.389(2) . ?
C23 C24 1.388(2) . ?
C24 C25 1.392(2) . ?
C25 C26 1.394(2) . ?
C31 C36 1.392(2) . ?
C31 C32 1.395(2) . ?
C32 C33 1.391(2) . ?
C33 C34 1.382(2) . ?
C34 C35 1.382(2) . ?
C35 C36 1.392(2) . ?
C41 C42 1.395(2) . ?
C41 C46 1.395(2) . ?
C42 C43 1.395(2) . ?
C43 C44 1.387(2) . ?
C44 C45 1.388(2) . ?
C45 C46 1.392(2) . ?
C47 C48 1.395(3) . ?
C47 C52 1.399(4) . ?
C47 C53 1.489(4) . ?
C48 C49 1.380(3) . ?
C49 C50 1.385(3) . ?
C50 C51 1.382(3) . ?
C51 C52 1.370(4) . ?
